data_7009554
loop_
_publ_author_name
'Furutachi, Hideki'
'Fujinami, Shuhei'
'Suzuki, Masatatsu'
'\=Okawa, Hisashi'

_publ_contact_author
;
    ENTER NAME
 ENTER ADDRESS
;
_publ_section_title
;
 Dinuclear CoIIMII (M&#x2005;=&#x2005;Pb or Co) complexes having a
 &#x201C;Co(salen)&#x201D; entity in a macrocyclic framework: ligand
 modulation effect and neighboring metal(II) effect upon oxygenation at
 the &#x201C;Co(salen)&#x201D; center
;
_journal_issue 16
_journal_name_full 'Journal of the Chemical Society, Dalton Transactions'
_journal_page_first 2761
_journal_paper_doi 10.1039/b001881n
_journal_year 2000
_chemical_formula_sum 'C30 H43 Cl2 Co N5 O12 Pb'
_chemical_formula_weight 1002.74
_space_group_IT_number 14
_symmetry_cell_setting monoclinic
_symmetry_Int_Tables_number 14
_symmetry_space_group_name_Hall '-P 2ybc'
_symmetry_space_group_name_H-M 'P 1 21/c 1'
_audit_creation_date 'Thu Feb 25 17:55:47 1999'
_audit_creation_method 'from TEXRAY.INF file'
_cell_angle_alpha 90
_cell_angle_beta 109.72(3)
_cell_angle_gamma 90
_cell_formula_units_Z 4
_cell_length_a 16.593(8)
_cell_length_b 12.024(6)
_cell_length_c 20.068(6)
_cell_measurement_reflns_used 14
_cell_measurement_temperature 293.2
_cell_measurement_theta_max 15.0
_cell_measurement_theta_min 14.9
_cell_volume 3769(3)
_computing_cell_refinement 'Rigaku/AFC Diffractometer Control'
_computing_data_collection 'Rigaku/AFC Diffractometer Control'
_computing_data_reduction teXsan
_computing_publication_material teXsan
_computing_structure_refinement teXsan
_computing_structure_solution SHELXS86
_diffrn_ambient_temperature 293.2
_diffrn_measurement_device 'Rigaku AFC7R'
_diffrn_measurement_method \w-2\q
_diffrn_orient_matrix_UB_11 -0.06240
_diffrn_orient_matrix_UB_12 -0.00478
_diffrn_orient_matrix_UB_13 -0.00663
_diffrn_orient_matrix_UB_21 -0.01381
_diffrn_orient_matrix_UB_22 -0.00131
_diffrn_orient_matrix_UB_23 -0.05250
_diffrn_orient_matrix_UB_31 0.00381
_diffrn_orient_matrix_UB_32 -0.08302
_diffrn_orient_matrix_UB_33 0.00121
_diffrn_radiation_detector 'scintillation counter'
_diffrn_radiation_monochromator graphite
_diffrn_radiation_source 'Rigaku rotating anode'
_diffrn_radiation_type 'Mo K('
_diffrn_radiation_wavelength 0.7107
_diffrn_reflns_av_R_equivalents 0.081
_diffrn_reflns_av_sigmaI/netI 0.000
_diffrn_reflns_limit_h_max 17
_diffrn_reflns_limit_h_min 0
_diffrn_reflns_limit_k_max 14
_diffrn_reflns_limit_k_min 0
_diffrn_reflns_limit_l_max 22
_diffrn_reflns_limit_l_min -23
_diffrn_reflns_number 7098
_diffrn_reflns_reduction_process 'Lp corrections applied'
_diffrn_reflns_theta_max 0.00
_diffrn_reflns_theta_min 0.00
_diffrn_standards_decay_% -3.67
_diffrn_standards_interval_count 150
_diffrn_standards_number 3
_exptl_absorpt_coefficient_mu 5.115
_exptl_absorpt_correction_T_max 1.000
_exptl_absorpt_correction_T_min 0.413
_exptl_absorpt_correction_type '\y scans(North,Phillips & Mathews,1968)'
_exptl_crystal_colour red
_exptl_crystal_density_diffrn 1.767
_exptl_crystal_density_meas ?
_exptl_crystal_description prismatic
_exptl_crystal_F_000 1988.00
_exptl_crystal_size_max 0.500
_exptl_crystal_size_mid 0.250
_exptl_crystal_size_min 0.250
_refine_diff_density_max 1.84
_refine_diff_density_min -1.79
_refine_ls_extinction_coef 0.0019(4)
_refine_ls_extinction_method 'Zachariasen(1967) type 2 Gaussian isotropic'
_refine_ls_goodness_of_fit_obs 1.459
_refine_ls_hydrogen_treatment noref
_refine_ls_matrix_type full
_refine_ls_number_constraints 0
_refine_ls_number_parameters 461
_refine_ls_number_reflns 5302
_refine_ls_number_restraints 0
_refine_ls_R_factor_obs 0.0511
_refine_ls_shift/esd_max 0.0680
_refine_ls_shift/esd_mean 0.0030
_refine_ls_structure_factor_coef F
_refine_ls_weighting_details 'w = 1/[s2(Fo)] = [s 2c(Fo) + p2Fo2/4]-1'
_refine_ls_weighting_scheme calc
_refine_ls_wR_factor_obs 0.0772
_reflns_number_observed 5302
_reflns_number_total 6822
_reflns_observed_criterion >3.0sigma(I)
_cod_data_source_file b001881n.txt
_cod_data_source_block '[CoPb(L2)'
_cod_depositor_comments
;
The following automatic conversions were performed:

'_refine_ls_weighting_scheme' value 'w = 1/[s2(Fo)] = [s 2c(Fo) +
p2Fo2/4]-1' was changed to 'calc'. New tag
'_refine_ls_weighting_details' was created. The value of the new tag
was set to 'w = 1/[s2(Fo)] = [s 2c(Fo) + p2Fo2/4]-1'.

Automatic conversion script
Id: cif_fix_values 3143 2015-03-26 13:38:13Z robertas 
;
_cod_original_cell_volume 3768(2)
_cod_original_sg_symbol_H-M 'P 21/c       '
_cod_original_formula_sum 'C30 H43 Cl2 Co N5 O12 Pb '
_cod_database_code 7009554

loop_
_symmetry_equiv_pos_as_xyz
x,y,z
-x,1/2+y,1/2-z
-x,-y,-z
x,1/2-y,1/2+z

loop_
_atom_site_aniso_label
_atom_site_aniso_U_11
_atom_site_aniso_U_22
_atom_site_aniso_U_33
_atom_site_aniso_U_12
_atom_site_aniso_U_13
_atom_site_aniso_U_23
Pb 0.0451(3) 0.0440(2) 0.0393(2) 0.0006(1) 0.0146(2) -0.0026(1)
Co 0.0401(6) 0.0374(6) 0.0343(5) 0.0021(4) 0.0111(4) -0.0010(4)
Cl1 0.070(1) 0.046(1) 0.051(1) -0.005(1) 0.028(1) -0.0022(9)
Cl2 0.074(2) 0.091(2) 0.083(2) 0.022(2) 0.024(2) -0.020(2)
O1 0.046(3) 0.041(3) 0.042(3) 0.008(2) 0.017(2) -0.006(2)
O2 0.050(3) 0.037(3) 0.036(3) 0.000(2) 0.003(2) -0.003(2)
O3 0.044(4) 0.059(4) 0.070(4) -0.004(3) 0.026(3) -0.008(3)
O4 0.074(5) 0.104(7) 0.105(6) 0.010(5) 0.026(4) 0.028(5)
O5 0.077(5) 0.091(5) 0.090(5) 0.021(4) 0.048(4) 0.021(4)
O6 0.144(8) 0.062(5) 0.098(6) -0.031(5) 0.050(5) -0.019(4)
O7 0.118(6) 0.098(6) 0.066(4) -0.025(5) 0.051(4) -0.027(4)
O8 0.27(2) 0.20(2) 0.17(1) 0.03(2) 0.10(1) -0.07(1)
O9 0.51(5) 0.15(2) 0.36(3) 0.09(2) -0.24(3) 0.05(2)
O10 0.10(1) 1.00(7) 0.19(2) -0.07(2) 0.07(1) -0.29(3)
O11 0.12(1) 0.21(1) 0.20(1) 0.025(10) 0.04(1) 0.08(1)
O12 0.094(7) 0.14(1) 0.25(2) -0.016(7) 0.050(9) -0.05(1)
N1 0.035(4) 0.045(4) 0.044(4) -0.002(3) 0.014(3) -0.005(3)
N2 0.042(4) 0.052(4) 0.042(4) 0.004(3) 0.012(3) -0.004(3)
N3 0.064(5) 0.043(4) 0.043(4) -0.001(3) 0.003(3) 0.002(3)
N4 0.049(5) 0.069(5) 0.037(4) -0.002(3) 0.009(3) 0.001(3)
N5 0.050(4) 0.046(4) 0.034(3) 0.004(3) 0.015(3) 0.003(3)
C1 0.13(1) 0.059(6) 0.061(6) 0.033(7) 0.040(7) 0.006(5)
C2 0.085(7) 0.059(6) 0.055(5) 0.026(5) 0.040(5) 0.010(4)
C3 0.073(6) 0.050(5) 0.045(5) 0.008(4) 0.027(4) -0.003(4)
C4 0.057(5) 0.036(4) 0.048(4) -0.002(3) 0.028(4) 0.000(3)
C5 0.047(5) 0.039(4) 0.039(4) 0.003(3) 0.023(3) 0.008(3)
C6 0.048(5) 0.051(5) 0.041(4) 0.009(4) 0.028(4) 0.009(3)
C7 0.064(6) 0.062(5) 0.040(4) 0.014(4) 0.025(4) 0.011(4)
C8 0.054(5) 0.049(5) 0.054(5) -0.011(4) 0.026(4) -0.014(4)
C9 0.045(5) 0.058(5) 0.051(5) -0.001(4) 0.003(4) -0.008(4)
C10 0.046(5) 0.079(7) 0.072(6) -0.016(5) 0.008(5) 0.003(5)
C11 0.062(6) 0.071(7) 0.049(5) 0.000(5) 0.001(4) -0.008(5)
C12 0.055(5) 0.061(6) 0.040(4) 0.000(4) 0.010(4) 0.002(4)
C13 0.078(7) 0.089(8) 0.057(6) 0.010(6) -0.001(5) -0.002(5)
C14 0.073(7) 0.088(8) 0.061(6) -0.008(6) 0.029(5) 0.001(5)
C15 0.048(5) 0.048(5) 0.047(5) 0.011(4) 0.010(4) 0.004(4)
C16 0.050(5) 0.041(4) 0.044(4) 0.001(4) 0.017(4) 0.003(3)
C17 0.058(5) 0.039(4) 0.061(5) 0.004(4) 0.013(4) 0.006(4)
C18 0.056(6) 0.043(5) 0.064(6) 0.008(4) 0.020(5) 0.002(4)
C19 0.080(7) 0.055(6) 0.079(7) 0.013(5) 0.019(5) 0.017(5)
C20 0.059(5) 0.035(4) 0.065(5) -0.001(4) 0.017(4) -0.007(4)
C21 0.053(5) 0.043(4) 0.040(4) -0.004(4) 0.007(4) 0.001(3)
C22 0.043(5) 0.042(4) 0.049(5) 0.000(3) 0.015(4) -0.003(4)
C23 0.057(5) 0.042(5) 0.070(6) -0.004(4) 0.016(4) -0.011(4)
C24 0.082(7) 0.048(5) 0.049(5) -0.001(5) 0.004(5) -0.012(4)
C25 0.086(7) 0.059(6) 0.049(5) 0.009(5) 0.023(5) -0.012(4)
C26 0.055(6) 0.071(6) 0.037(5) -0.007(5) -0.002(4) 0.002(4)
C27 0.050(6) 0.064(6) 0.063(6) -0.001(4) 0.026(5) -0.006(4)
C28 0.038(4) 0.063(5) 0.039(4) 0.008(4) 0.014(3) 0.018(4)
C29 0.091(8) 0.060(6) 0.071(7) -0.021(6) 0.018(6) 0.000(5)
C30 0.21(2) 0.19(2) 0.13(1) -0.11(2) 0.11(1) -0.09(1)

loop_
_atom_site_label
_atom_site_fract_x
_atom_site_fract_y
_atom_site_fract_z
_atom_site_U_iso_or_equiv
_atom_site_thermal_displace_type
_atom_site_calc_flag
_atom_site_calc_attached_atom
_atom_site_occupancy
_atom_site_refinement_flags
Pb -0.81396(2) -0.01240(2) -0.05436(1) 0.0427(1) Uani d . 1.00 .
Co -0.74656(7) -0.03749(9) 0.12774(5) 0.0376(3) Uani d . 1.00 .
Cl1 -0.8662(2) 0.2996(2) -0.1404(1) 0.0538(6) Uani d . 1.00 .
Cl2 -0.6527(2) 0.0157(3) -0.1673(2) 0.083(1) Uani d . 1.00 .
O1 -0.8312(3) 0.0504(4) 0.0603(3) 0.043(1) Uani d . 1.00 .
O2 -0.7840(3) -0.1501(4) 0.0556(3) 0.044(1) Uani d . 1.00 .
O3 -0.6501(5) 0.0030(5) 0.0769(4) 0.056(2) Uani d . 1.00 .
O4 -0.8135(5) 0.2332(8) -0.0837(5) 0.095(3) Uani d . 1.00 .
O5 -0.9502(5) 0.3027(6) -0.1363(4) 0.081(3) Uani d . 1.00 .
O6 -0.8346(6) 0.4096(6) -0.1354(4) 0.099(3) Uani d . 1.00 .
O7 -0.8698(5) 0.2555(7) -0.2065(4) 0.089(3) Uani d . 1.00 .
O8 -0.637(1) 0.074(1) -0.1119(8) 0.209(8) Uani d . 1.00 .
O9 -0.648(2) -0.073(2) -0.152(1) 0.44(2) Uani d . 1.00 .
O10 -0.597(1) 0.025(3) -0.195(1) 0.42(2) Uani d . 1.00 .
O11 -0.7257(9) 0.040(1) -0.2211(9) 0.181(7) Uani d . 1.00 .
O12 -0.4547(7) 0.164(1) -0.0707(8) 0.166(6) Uani d . 1.00 .
N1 -0.7175(4) 0.0734(5) 0.1989(3) 0.041(2) Uani d . 1.00 .
N2 -0.6820(4) -0.1331(6) 0.2003(3) 0.046(2) Uani d . 1.00 .
N3 -0.8657(5) -0.2045(6) -0.0977(4) 0.054(2) Uani d . 1.00 .
N4 -0.9006(5) -0.0107(6) -0.1868(4) 0.053(2) Uani d . 1.00 .
N5 -0.9612(4) 0.0469(6) -0.0755(3) 0.043(2) Uani d . 1.00 .
C1 -0.9683(9) 0.4649(9) 0.1001(6) 0.081(4) Uani d . 1.00 .
C2 -0.9312(7) 0.3547(8) 0.0909(5) 0.062(3) Uani d . 1.00 .
C3 -0.8604(6) 0.3121(7) 0.1408(4) 0.054(3) Uani d . 1.00 .
C4 -0.8254(5) 0.2073(6) 0.1337(4) 0.044(2) Uani d . 1.00 .
C5 -0.8625(5) 0.1453(6) 0.0700(4) 0.040(2) Uani d . 1.00 .
C6 -0.9368(5) 0.1868(7) 0.0200(4) 0.043(2) Uani d . 1.00 .
C7 -0.9705(6) 0.2882(8) 0.0315(4) 0.054(3) Uani d . 1.00 .
C8 -0.7547(5) 0.1678(7) 0.1937(4) 0.051(3) Uani d . 1.00 .
C9 -0.6429(6) 0.0435(8) 0.2648(5) 0.055(3) Uani d . 1.00 .
C10 -0.5621(6) 0.0640(10) 0.2474(5) 0.069(3) Uani d . 1.00 .
C11 -0.6406(6) 0.1077(9) 0.3267(5) 0.065(3) Uani d . 1.00 .
C12 -0.6538(6) -0.0834(8) 0.2752(4) 0.054(3) Uani d . 1.00 .
C13 -0.5724(7) -0.1364(10) 0.3202(5) 0.081(4) Uani d . 1.00 .
C14 -0.7279(7) -0.1050(10) 0.3029(5) 0.072(3) Uani d . 1.00 .
C15 -0.6734(5) -0.2373(7) 0.1922(4) 0.049(2) Uani d . 1.00 .
C16 -0.7069(5) -0.3007(7) 0.1274(4) 0.045(2) Uani d . 1.00 .
C17 -0.6810(6) -0.4128(7) 0.1310(5) 0.054(3) Uani d . 1.00 .
C18 -0.7065(6) -0.4831(7) 0.0749(5) 0.055(3) Uani d . 1.00 .
C19 -0.6787(7) -0.6028(9) 0.0813(6) 0.074(3) Uani d . 1.00 .
C20 -0.7568(6) -0.4380(7) 0.0115(5) 0.054(3) Uani d . 1.00 .
C21 -0.7829(5) -0.3262(7) 0.0031(4) 0.047(2) Uani d . 1.00 .
C22 -0.7580(5) -0.2514(7) 0.0617(4) 0.045(2) Uani d . 1.00 .
C23 -0.8366(6) -0.2989(8) -0.0681(5) 0.057(3) Uani d . 1.00 .
C24 -0.9171(7) -0.2100(8) -0.1747(5) 0.064(3) Uani d . 1.00 .
C25 -0.8926(7) -0.1203(8) -0.2151(5) 0.065(3) Uani d . 1.00 .
C26 -0.9880(7) 0.0294(8) -0.2023(5) 0.059(3) Uani d . 1.00 .
C27 -1.0215(7) 0.0057(7) -0.1413(6) 0.057(3) Uani d . 1.00 .
C28 -0.9833(5) 0.1279(7) -0.0443(4) 0.047(2) Uani d . 1.00 .
C29 -0.6196(7) 0.1090(9) 0.0635(6) 0.077(4) Uani d . 1.00 .
C30 -0.439(1) 0.225(2) -0.0132(9) 0.163(9) Uani d . 1.00 .
H1 -1.0178 0.4794 0.0602 0.0984 Uiso calc . 1.00 .
H2 -0.9273 0.5217 0.1048 0.0984 Uiso calc . 1.00 .
H3 -0.9841 0.4628 0.1416 0.0984 Uiso calc . 1.00 .
H4 -0.8331 0.3554 0.1822 0.0635 Uiso calc . 1.00 .
H5 -1.0229 0.3125 -0.0024 0.0644 Uiso calc . 1.00 .
H6 -0.7339 0.2165 0.2335 0.0614 Uiso calc . 1.00 .
H7 -0.5590 0.1403 0.2365 0.0819 Uiso calc . 1.00 .
H8 -0.5135 0.0444 0.2869 0.0819 Uiso calc . 1.00 .
H9 -0.5631 0.0200 0.2077 0.0819 Uiso calc . 1.00 .
H10 -0.5924 0.0881 0.3658 0.0787 Uiso calc . 1.00 .
H11 -0.6916 0.0948 0.3374 0.0787 Uiso calc . 1.00 .
H12 -0.6378 0.1853 0.3166 0.0787 Uiso calc . 1.00 .
H13 -0.5288 -0.1229 0.3002 0.0950 Uiso calc . 1.00 .
H14 -0.5804 -0.2144 0.3227 0.0950 Uiso calc . 1.00 .
H15 -0.5555 -0.1057 0.3665 0.0950 Uiso calc . 1.00 .
H16 -0.7779 -0.0681 0.2734 0.0844 Uiso calc . 1.00 .
H17 -0.7131 -0.0769 0.3498 0.0844 Uiso calc . 1.00 .
H18 -0.7384 -0.1824 0.3028 0.0844 Uiso calc . 1.00 .
H19 -0.6423 -0.2777 0.2336 0.0597 Uiso calc . 1.00 .
H20 -0.6448 -0.4416 0.1750 0.0646 Uiso calc . 1.00 .
H21 -0.6992 -0.6385 0.1145 0.0883 Uiso calc . 1.00 .
H22 -0.6186 -0.6069 0.0961 0.0883 Uiso calc . 1.00 .
H23 -0.7031 -0.6374 0.0362 0.0883 Uiso calc . 1.00 .
H24 -0.7748 -0.4844 -0.0286 0.0642 Uiso calc . 1.00 .
H25 -0.8540 -0.3616 -0.0987 0.0687 Uiso calc . 1.00 .
H26 -0.9076 -0.2804 -0.1924 0.0765 Uiso calc . 1.00 .
H27 -0.9759 -0.2026 -0.1803 0.0765 Uiso calc . 1.00 .
H28 -0.9291 -0.1261 -0.2626 0.0772 Uiso calc . 1.00 .
H29 -0.8350 -0.1335 -0.2120 0.0772 Uiso calc . 1.00 .
H30 -0.8726 0.0409 -0.2085 0.0623 Uiso calc . 1.00 .
H31 -1.0241 -0.0056 -0.2436 0.0709 Uiso calc . 1.00 .
H32 -0.9892 0.1082 -0.2097 0.0709 Uiso calc . 1.00 .
H33 -1.0292 -0.0716 -0.1382 0.0689 Uiso calc . 1.00 .
H34 -1.0754 0.0426 -0.1506 0.0689 Uiso calc . 1.00 .
H35 -1.0405 0.1525 -0.0671 0.0561 Uiso calc . 1.00 .
H36 -0.5960 0.1484 0.1067 0.0908 Uiso calc . 1.00 .
H37 -0.6662 0.1507 0.0325 0.0908 Uiso calc . 1.00 .
H38 -0.5773 0.0992 0.0420 0.0908 Uiso calc . 1.00 .
H39 -0.4704 0.2047 0.0166 0.1785 Uiso calc . 1.00 .
H40 -0.3787 0.2279 0.0158 0.1785 Uiso calc . 1.00 .
H41 -0.4539 0.3048 -0.0258 0.1785 Uiso calc . 1.00 .

loop_
_atom_type_symbol
_atom_type_oxidation_number
_atom_type_number_in_cell
_atom_type_scat_dispersion_real
_atom_type_scat_dispersion_imag
_atom_type_scat_source
C 0 120 0.003 0.002
;International Tables for Crystallography
(1992, Vol. C, Tables 4.2.6.8 and 6.1.1.1)
;
H 0 172 0.000 0.000
;International Tables for Crystallography
(1992, Vol. C, Table 6.1.1.2)
;
O 0 48 0.011 0.006
;International Tables for Crystallography
(1992, Vol. C, Tables 4.2.6.8 and 6.1.1.1)
;
N 0 20 0.006 0.003
;International Tables for Crystallography
(1992, Vol. C, Tables 4.2.6.8 and 6.1.1.1)
;
Pb 0 4 -3.394 10.111
;International Tables for Crystallography
(1992, Vol. C, Tables 4.2.6.8 and 6.1.1.1)
;
Co 0 4 0.349 0.972
;International Tables for Crystallography
(1992, Vol. C, Tables 4.2.6.8 and 6.1.1.1)
;
Cl 0 8 0.148 0.159
;International Tables for Crystallography
(1992, Vol. C, Tables 4.2.6.8 and 6.1.1.1)
;

loop_
_geom_angle_atom_site_label_1
_geom_angle_atom_site_label_2
_geom_angle_atom_site_label_3
_geom_angle
_geom_angle_site_symmetry_1
_geom_angle_site_symmetry_2
_geom_angle_site_symmetry_3
_geom_angle_publ_flag
O1 PB O2 58.6(2) 1_555 1_555 1_555 yes
O1 PB O3 62.8(2) 1_555 1_555 1_555 yes
O1 PB O4 83.9(2) 1_555 1_555 1_555 yes
O1 PB N3 117.3(2) 1_555 1_555 1_555 yes
O1 PB N4 138.3(2) 1_555 1_555 1_555 yes
O1 PB N5 69.9(2) 1_555 1_555 1_555 yes
O2 PB O3 57.8(2) 1_555 1_555 1_555 yes
O2 PB O4 139.3(2) 1_555 1_555 1_555 yes
O2 PB N3 70.3(2) 1_555 1_555 1_555 yes
O2 PB N4 138.3(2) 1_555 1_555 1_555 yes
O2 PB N5 102.8(2) 1_555 1_555 1_555 yes
O3 PB O4 92.8(2) 1_555 1_555 1_555 yes
O3 PB N3 116.7(2) 1_555 1_555 1_555 yes
O3 PB N4 155.5(2) 1_555 1_555 1_555 yes
O3 PB N5 132.3(2) 1_555 1_555 1_555 yes
O4 PB N3 148.9(2) 1_555 1_555 1_555 yes
O4 PB N4 80.0(2) 1_555 1_555 1_555 yes
O4 PB N5 75.4(2) 1_555 1_555 1_555 yes
N3 PB N4 69.0(2) 1_555 1_555 1_555 yes
N3 PB N5 90.2(2) 1_555 1_555 1_555 yes
N4 PB N5 68.8(2) 1_555 1_555 1_555 yes
O1 CO O2 83.3(2) 1_555 1_555 1_555 yes
O1 CO O3 91.4(2) 1_555 1_555 1_555 yes
O1 CO N1 94.8(2) 1_555 1_555 1_555 yes
O1 CO N2 168.1(3) 1_555 1_555 1_555 yes
O2 CO O3 84.8(2) 1_555 1_555 1_555 yes
O2 CO N1 176.0(3) 1_555 1_555 1_555 yes
O2 CO N2 96.1(3) 1_555 1_555 1_555 yes
O3 CO N1 98.8(3) 1_555 1_555 1_555 yes
O3 CO N2 100.3(3) 1_555 1_555 1_555 yes
N1 CO N2 85.0(3) 1_555 1_555 1_555 yes
O4 CL1 O5 108.5(5) 1_555 1_555 1_555 yes
O4 CL1 O6 110.8(5) 1_555 1_555 1_555 yes
O4 CL1 O7 111.1(6) 1_555 1_555 1_555 yes
O5 CL1 O6 108.6(5) 1_555 1_555 1_555 yes
O5 CL1 O7 109.4(5) 1_555 1_555 1_555 yes
O6 CL1 O7 108.4(5) 1_555 1_555 1_555 yes
O8 CL2 O9 108(1) 1_555 1_555 1_555 yes
O8 CL2 O10 112(1) 1_555 1_555 1_555 yes
O8 CL2 O11 116(1) 1_555 1_555 1_555 yes
O9 CL2 O10 102(2) 1_555 1_555 1_555 yes
O9 CL2 O11 112(1) 1_555 1_555 1_555 yes
O10 CL2 O11 102(1) 1_555 1_555 1_555 yes
PB O1 CO 101.4(2) 1_555 1_555 1_555 yes
PB O1 C5 125.0(4) 1_555 1_555 1_555 yes
CO O1 C5 128.2(5) 1_555 1_555 1_555 yes
PB O2 CO 96.2(2) 1_555 1_555 1_555 yes
PB O2 C22 129.0(5) 1_555 1_555 1_555 yes
CO O2 C22 125.7(5) 1_555 1_555 1_555 yes
PB O3 CO 79.4(2) 1_555 1_555 1_555 yes
PB O3 C29 99.1(6) 1_555 1_555 1_555 yes
CO O3 C29 129.6(6) 1_555 1_555 1_555 yes
PB O4 CL1 131.7(5) 1_555 1_555 1_555 yes
CO N1 C8 124.8(6) 1_555 1_555 1_555 yes
CO N1 C9 114.5(5) 1_555 1_555 1_555 yes
C8 N1 C9 120.7(7) 1_555 1_555 1_555 yes
CO N2 C12 115.2(5) 1_555 1_555 1_555 yes
CO N2 C15 124.1(6) 1_555 1_555 1_555 yes
C12 N2 C15 119.7(7) 1_555 1_555 1_555 yes
PB N3 C23 128.0(6) 1_555 1_555 1_555 yes
PB N3 C24 114.1(5) 1_555 1_555 1_555 yes
C23 N3 C24 115.4(7) 1_555 1_555 1_555 yes
PB N4 C25 107.7(5) 1_555 1_555 1_555 yes
PB N4 C26 113.3(6) 1_555 1_555 1_555 yes
PB N4 H30 106.7(5) 1_555 1_555 1_555 no
C25 N4 C26 115.5(8) 1_555 1_555 1_555 yes
C25 N4 H30 106.4(8) 1_555 1_555 1_555 no
C26 N4 H30 106.7(7) 1_555 1_555 1_555 no
PB N5 C27 113.7(5) 1_555 1_555 1_555 yes
PB N5 C28 125.0(6) 1_555 1_555 1_555 yes
C27 N5 C28 119.0(7) 1_555 1_555 1_555 yes
C2 C1 H1 109(1) 1_555 1_555 1_555 no
C2 C1 H2 109(1) 1_555 1_555 1_555 no
C2 C1 H3 109.2(9) 1_555 1_555 1_555 no
H1 C1 H2 109(1) 1_555 1_555 1_555 no
H1 C1 H3 108(1) 1_555 1_555 1_555 no
H2 C1 H3 109(1) 1_555 1_555 1_555 no
C1 C2 C3 122.1(10) 1_555 1_555 1_555 yes
C1 C2 C7 121.1(9) 1_555 1_555 1_555 yes
C3 C2 C7 116.7(8) 1_555 1_555 1_555 yes
C2 C3 C4 122.9(8) 1_555 1_555 1_555 yes
C2 C3 H4 118.2(9) 1_555 1_555 1_555 no
C4 C3 H4 118.9(9) 1_555 1_555 1_555 no
C3 C4 C5 119.2(7) 1_555 1_555 1_555 yes
C3 C4 C8 116.9(7) 1_555 1_555 1_555 yes
C5 C4 C8 123.8(7) 1_555 1_555 1_555 yes
O1 C5 C4 121.4(7) 1_555 1_555 1_555 yes
O1 C5 C6 120.6(7) 1_555 1_555 1_555 yes
C4 C5 C6 117.9(7) 1_555 1_555 1_555 yes
C5 C6 C7 120.1(8) 1_555 1_555 1_555 yes
C5 C6 C28 122.9(7) 1_555 1_555 1_555 yes
C7 C6 C28 116.9(7) 1_555 1_555 1_555 yes
C2 C7 C6 122.8(8) 1_555 1_555 1_555 yes
C2 C7 H5 118.9(9) 1_555 1_555 1_555 no
C6 C7 H5 118.3(9) 1_555 1_555 1_555 no
N1 C8 C4 126.3(7) 1_555 1_555 1_555 yes
N1 C8 H6 116.6(9) 1_555 1_555 1_555 no
C4 C8 H6 117.2(8) 1_555 1_555 1_555 no
N1 C9 C10 106.6(7) 1_555 1_555 1_555 yes
N1 C9 C11 113.4(8) 1_555 1_555 1_555 yes
N1 C9 C12 104.5(6) 1_555 1_555 1_555 yes
C10 C9 C11 110.0(8) 1_555 1_555 1_555 yes
C10 C9 C12 109.9(8) 1_555 1_555 1_555 yes
C11 C9 C12 112.1(8) 1_555 1_555 1_555 yes
C9 C10 H7 109(1) 1_555 1_555 1_555 no
C9 C10 H8 109.7(9) 1_555 1_555 1_555 no
C9 C10 H9 109.7(8) 1_555 1_555 1_555 no
H7 C10 H8 109.6(9) 1_555 1_555 1_555 no
H7 C10 H9 109(1) 1_555 1_555 1_555 no
H8 C10 H9 109(1) 1_555 1_555 1_555 no
C9 C11 H10 110.5(9) 1_555 1_555 1_555 no
C9 C11 H11 109.7(9) 1_555 1_555 1_555 no
C9 C11 H12 109.0(9) 1_555 1_555 1_555 no
H10 C11 H11 109(1) 1_555 1_555 1_555 no
H10 C11 H12 109.4(9) 1_555 1_555 1_555 no
H11 C11 H12 108(1) 1_555 1_555 1_555 no
N2 C12 C9 105.1(6) 1_555 1_555 1_555 yes
N2 C12 C13 110.0(8) 1_555 1_555 1_555 yes
N2 C12 C14 105.8(7) 1_555 1_555 1_555 yes
C9 C12 C13 112.2(8) 1_555 1_555 1_555 yes
C9 C12 C14 111.0(8) 1_555 1_555 1_555 yes
C13 C12 C14 112.4(9) 1_555 1_555 1_555 yes
C12 C13 H13 109.4(10) 1_555 1_555 1_555 no
C12 C13 H14 109.8(10) 1_555 1_555 1_555 no
C12 C13 H15 109(1) 1_555 1_555 1_555 no
H13 C13 H14 109(1) 1_555 1_555 1_555 no
H13 C13 H15 109(1) 1_555 1_555 1_555 no
H14 C13 H15 109(1) 1_555 1_555 1_555 no
C12 C14 H16 109.4(9) 1_555 1_555 1_555 no
C12 C14 H17 109.2(9) 1_555 1_555 1_555 no
C12 C14 H18 109.6(10) 1_555 1_555 1_555 no
H16 C14 H17 109(1) 1_555 1_555 1_555 no
H16 C14 H18 109(1) 1_555 1_555 1_555 no
H17 C14 H18 109(1) 1_555 1_555 1_555 no
N2 C15 C16 127.2(7) 1_555 1_555 1_555 yes
N2 C15 H19 116.3(8) 1_555 1_555 1_555 no
C16 C15 H19 116.5(8) 1_555 1_555 1_555 no
C15 C16 C17 116.1(7) 1_555 1_555 1_555 yes
C15 C16 C22 122.5(7) 1_555 1_555 1_555 yes
C17 C16 C22 121.2(7) 1_555 1_555 1_555 yes
C16 C17 C18 123.3(8) 1_555 1_555 1_555 yes
C16 C17 H20 118.8(8) 1_555 1_555 1_555 no
C18 C17 H20 117.9(8) 1_555 1_555 1_555 no
C17 C18 C19 121.6(9) 1_555 1_555 1_555 yes
C17 C18 C20 116.4(8) 1_555 1_555 1_555 yes
C19 C18 C20 121.9(9) 1_555 1_555 1_555 yes
C18 C19 H21 108(1) 1_555 1_555 1_555 no
C18 C19 H22 109.8(10) 1_555 1_555 1_555 no
C18 C19 H23 108.5(9) 1_555 1_555 1_555 no
H21 C19 H22 110.4(10) 1_555 1_555 1_555 no
H21 C19 H23 109(1) 1_555 1_555 1_555 no
H22 C19 H23 109(1) 1_555 1_555 1_555 no
C18 C20 C21 123.7(8) 1_555 1_555 1_555 yes
C18 C20 H24 118.4(8) 1_555 1_555 1_555 no
C21 C20 H24 118.0(9) 1_555 1_555 1_555 no
C20 C21 C22 120.9(7) 1_555 1_555 1_555 yes
C20 C21 C23 113.5(7) 1_555 1_555 1_555 yes
C22 C21 C23 125.6(8) 1_555 1_555 1_555 yes
O2 C22 C16 123.7(7) 1_555 1_555 1_555 yes
O2 C22 C21 121.8(7) 1_555 1_555 1_555 yes
C16 C22 C21 114.4(7) 1_555 1_555 1_555 yes
N3 C23 C21 131.5(8) 1_555 1_555 1_555 yes
N3 C23 H25 114.4(9) 1_555 1_555 1_555 no
C21 C23 H25 114.1(8) 1_555 1_555 1_555 no
N3 C24 C25 111.5(8) 1_555 1_555 1_555 yes
N3 C24 H26 108.5(8) 1_555 1_555 1_555 no
N3 C24 H27 108.9(9) 1_555 1_555 1_555 no
C25 C24 H26 109.3(9) 1_555 1_555 1_555 no
C25 C24 H27 109.1(9) 1_555 1_555 1_555 no
H26 C24 H27 109.5(9) 1_555 1_555 1_555 no
N4 C25 C24 111.4(8) 1_555 1_555 1_555 yes
N4 C25 H28 110.4(9) 1_555 1_555 1_555 no
N4 C25 H29 110.4(9) 1_555 1_555 1_555 no
C24 C25 H28 107.3(9) 1_555 1_555 1_555 no
C24 C25 H29 107.3(9) 1_555 1_555 1_555 no
H28 C25 H29 110.0(9) 1_555 1_555 1_555 no
N4 C26 C27 111.7(8) 1_555 1_555 1_555 yes
N4 C26 H31 109.3(10) 1_555 1_555 1_555 no
N4 C26 H32 109.2(9) 1_555 1_555 1_555 no
C27 C26 H31 109.0(9) 1_555 1_555 1_555 no
C27 C26 H32 108.2(9) 1_555 1_555 1_555 no
H31 C26 H32 109.5(9) 1_555 1_555 1_555 no
N5 C27 C26 109.9(8) 1_555 1_555 1_555 yes
N5 C27 H33 110.1(9) 1_555 1_555 1_555 no
N5 C27 H34 109.4(8) 1_555 1_555 1_555 no
C26 C27 H33 109.2(9) 1_555 1_555 1_555 no
C26 C27 H34 108.9(9) 1_555 1_555 1_555 no
H33 C27 H34 109.2(10) 1_555 1_555 1_555 no
N5 C28 C6 131.1(7) 1_555 1_555 1_555 yes
N5 C28 H35 113.9(8) 1_555 1_555 1_555 no
C6 C28 H35 115.0(8) 1_555 1_555 1_555 no
O3 C29 H36 109.6(9) 1_555 1_555 1_555 no
O3 C29 H37 109.3(10) 1_555 1_555 1_555 no
O3 C29 H38 109.8(10) 1_555 1_555 1_555 no
H36 C29 H37 109(1) 1_555 1_555 1_555 no
H36 C29 H38 109(1) 1_555 1_555 1_555 no
H37 C29 H38 109(1) 1_555 1_555 1_555 no
O12 C30 H39 114(1) 1_555 1_555 1_555 no
O12 C30 H40 114(1) 1_555 1_555 1_555 no
O12 C30 H41 110(1) 1_555 1_555 1_555 no
H39 C30 H40 107(1) 1_555 1_555 1_555 no
H39 C30 H41 104(1) 1_555 1_555 1_555 no
H40 C30 H41 103(1) 1_555 1_555 1_555 no

loop_
_geom_bond_atom_site_label_1
_geom_bond_atom_site_label_2
_geom_bond_distance
_geom_bond_site_symmetry_1
_geom_bond_site_symmetry_2
_geom_bond_publ_flag
PB O1 2.529(5) 1_555 1_555 yes
PB O2 2.668(5) 1_555 1_555 yes
PB O3 3.088(8) 1_555 1_555 yes
PB O4 3.011(9) 1_555 1_555 yes
PB N3 2.514(7) 1_555 1_555 yes
PB N4 2.560(7) 1_555 1_555 yes
PB N5 2.441(7) 1_555 1_555 yes
CO O1 1.907(5) 1_555 1_555 yes
CO O2 1.926(5) 1_555 1_555 yes
CO O3 2.222(7) 1_555 1_555 yes
CO N1 1.894(6) 1_555 1_555 yes
CO N2 1.881(7) 1_555 1_555 yes
CL1 O4 1.423(8) 1_555 1_555 yes
CL1 O5 1.423(7) 1_555 1_555 yes
CL1 O6 1.414(8) 1_555 1_555 yes
CL1 O7 1.410(7) 1_555 1_555 yes
CL2 O8 1.27(1) 1_555 1_555 yes
CL2 O9 1.10(2) 1_555 1_555 yes
CL2 O10 1.23(2) 1_555 1_555 yes
CL2 O11 1.36(1) 1_555 1_555 yes
O1 C5 1.296(9) 1_555 1_555 yes
O2 C22 1.283(9) 1_555 1_555 yes
O3 C29 1.43(1) 1_555 1_555 yes
O12 C30 1.32(2) 1_555 1_555 yes
N1 C8 1.28(1) 1_555 1_555 yes
N1 C9 1.52(1) 1_555 1_555 yes
N2 C12 1.54(1) 1_555 1_555 yes
N2 C15 1.28(1) 1_555 1_555 yes
N3 C23 1.30(1) 1_555 1_555 yes
N3 C24 1.49(1) 1_555 1_555 yes
N4 C25 1.46(1) 1_555 1_555 yes
N4 C26 1.46(1) 1_555 1_555 yes
N5 C27 1.45(1) 1_555 1_555 yes
N5 C28 1.28(1) 1_555 1_555 yes
C1 C2 1.50(1) 1_555 1_555 yes
C2 C3 1.36(1) 1_555 1_555 yes
C2 C7 1.40(1) 1_555 1_555 yes
C3 C4 1.41(1) 1_555 1_555 yes
C4 C5 1.43(1) 1_555 1_555 yes
C4 C8 1.45(1) 1_555 1_555 yes
C5 C6 1.39(1) 1_555 1_555 yes
C6 C7 1.39(1) 1_555 1_555 yes
C6 C28 1.45(1) 1_555 1_555 yes
C9 C10 1.51(1) 1_555 1_555 yes
C9 C11 1.45(1) 1_555 1_555 yes
C9 C12 1.56(1) 1_555 1_555 yes
C12 C13 1.49(1) 1_555 1_555 yes
C12 C14 1.53(1) 1_555 1_555 yes
C15 C16 1.45(1) 1_555 1_555 yes
C16 C17 1.41(1) 1_555 1_555 yes
C16 C22 1.43(1) 1_555 1_555 yes
C17 C18 1.36(1) 1_555 1_555 yes
C18 C19 1.50(1) 1_555 1_555 yes
C18 C20 1.38(1) 1_555 1_555 yes
C20 C21 1.40(1) 1_555 1_555 yes
C21 C22 1.43(1) 1_555 1_555 yes
C21 C23 1.44(1) 1_555 1_555 yes
C24 C25 1.49(1) 1_555 1_555 yes
C26 C27 1.53(1) 1_555 1_555 yes

loop_
_geom_contact_atom_site_label_1
_geom_contact_atom_site_label_2
_geom_contact_distance
_geom_contact_site_symmetry_1
_geom_contact_site_symmetry_2
_geom_contact_publ_flag
PB O1 2.529(5) 1_555 1_555 ?
PB O2 2.668(5) 1_555 1_555 ?
PB O3 3.088(8) 1_555 1_555 ?
PB O4 3.011(9) 1_555 1_555 ?
PB N3 2.514(7) 1_555 1_555 ?
PB N4 2.560(7) 1_555 1_555 ?
